data_7013641
loop_
_publ_author_name
'Armentano, Donatella'
'de Munno, Giovanni'
'Guerra, Francesca'
'Faus, Juan'
'Lloret, Francesc'
'Julve, Miguel'

_publ_section_title
;
 2,2?-Bipyrimidine- and 2,3-bis(2-pyridyl)pyrazine-containing
 manganese(ii) compounds: structural and magnetic properties
;
_journal_issue 24
_journal_name_full 'Dalton Transactions'
_journal_page_first 4626
_journal_paper_doi 10.1039/b311007a
_journal_year 2003
_chemical_formula_sum 'C28 H28 Cl4 Mn2 N8 O4'
_chemical_formula_weight 792.26
_space_group_IT_number 14
_symmetry_cell_setting monoclinic
_symmetry_space_group_name_Hall '-P 2ybc'
_symmetry_space_group_name_H-M 'P 1 21/c 1'
_atom_sites_solution_hydrogens geom
_atom_sites_solution_primary direct
_atom_sites_solution_secondary difmap
_audit_creation_method SHELXL-97
_cell_angle_alpha 90.00
_cell_angle_beta 93.61(3)
_cell_angle_gamma 90.00
_cell_formula_units_Z 2
_cell_length_a 9.891(2)
_cell_length_b 11.031(2)
_cell_length_c 15.067(3)
_cell_measurement_temperature 293(2)
_cell_volume 1640.7(6)
_computing_structure_refinement 'SHELXL-97 (Sheldrick, 1997)'
_computing_structure_solution 'SHELXS-97 (Sheldrick, 1990)'
_diffrn_ambient_temperature 293(2)
_diffrn_measured_fraction_theta_full 1.000
_diffrn_measured_fraction_theta_max 1.000
_diffrn_measurement_device_type 'R3m/V automatic four-circle diffractometer'
_diffrn_measurement_method omega/2-theta-scans
_diffrn_radiation_monochromator graphite
_diffrn_radiation_source 'fine-focus sealed tube'
_diffrn_radiation_type MoK\a
_diffrn_radiation_wavelength 0.71073
_diffrn_reflns_av_R_equivalents 0.0646
_diffrn_reflns_av_sigmaI/netI 0.1332
_diffrn_reflns_limit_h_max 11
_diffrn_reflns_limit_h_min 0
_diffrn_reflns_limit_k_max 13
_diffrn_reflns_limit_k_min 0
_diffrn_reflns_limit_l_max 17
_diffrn_reflns_limit_l_min -17
_diffrn_reflns_number 3083
_diffrn_reflns_theta_full 25.05
_diffrn_reflns_theta_max 25.05
_diffrn_reflns_theta_min 2.06
_diffrn_standards_decay_% 2.2
_exptl_absorpt_coefficient_mu 1.143
_exptl_absorpt_correction_T_max 0.9141
_exptl_absorpt_correction_T_min 0.6705
_exptl_absorpt_correction_type empirical
_exptl_absorpt_process_details psi-scan
_exptl_crystal_colour yellow
_exptl_crystal_density_diffrn 1.604
_exptl_crystal_density_method 'not measured'
_exptl_crystal_description laminar
_exptl_crystal_F_000 804
_exptl_crystal_size_max 0.38
_exptl_crystal_size_mid 0.18
_exptl_crystal_size_min 0.08
_refine_diff_density_max 0.693
_refine_diff_density_min -0.766
_refine_diff_density_rms 0.106
_refine_ls_extinction_method none
_refine_ls_goodness_of_fit_ref 1.052
_refine_ls_hydrogen_treatment mixed
_refine_ls_matrix_type full
_refine_ls_number_parameters 208
_refine_ls_number_reflns 2905
_refine_ls_number_restraints 0
_refine_ls_restrained_S_all 1.052
_refine_ls_R_factor_all 0.1277
_refine_ls_R_factor_gt 0.0595
_refine_ls_shift/su_max 0.000
_refine_ls_shift/su_mean 0.000
_refine_ls_structure_factor_coef Fsqd
_refine_ls_weighting_details 'calc w=1/[\s^2^(Fo^2^)+(0.0500P)^2^+0.0000P] where P=(Fo^2^+2Fc^2^)/3'
_refine_ls_weighting_scheme calc
_refine_ls_wR_factor_gt 0.1377
_refine_ls_wR_factor_ref 0.1495
_reflns_number_gt 1361
_reflns_number_total 2905
_reflns_threshold_expression >2sigma(I)
_cod_data_source_file b311007a.txt
_cod_data_source_block 2
_cod_original_cell_volume 1640.6(6)
_cod_original_sg_symbol_H-M P2(1)/c
_cod_database_code 7013641

loop_
_symmetry_equiv_pos_as_xyz
'x, y, z'
'-x, y+1/2, -z+1/2'
'-x, -y, -z'
'x, -y-1/2, z-1/2'

loop_
_atom_site_label
_atom_site_type_symbol
_atom_site_fract_x
_atom_site_fract_y
_atom_site_fract_z
_atom_site_U_iso_or_equiv
_atom_site_adp_type
_atom_site_occupancy
_atom_site_symmetry_multiplicity
_atom_site_calc_flag
_atom_site_refinement_flags
_atom_site_disorder_assembly
_atom_site_disorder_group
Mn1 Mn 0.50017(11) 0.50511(11) 0.37378(7) 0.0309(3) Uani 1 1 d . . .
Cl1 Cl 0.34650(19) 0.42607(17) 0.48807(12) 0.0376(5) Uani 1 1 d . . .
Cl2 Cl 0.3374(3) 0.4549(3) 0.25341(19) 0.0914(10) Uani 1 1 d . . .
O1 O 0.4332(5) 0.6885(4) 0.3553(3) 0.0401(13) Uani 1 1 d . . .
H1W H 0.3437 0.7132 0.3424 0.060 Uiso 1 1 d . . .
H2W H 0.4813 0.7552 0.3801 0.060 Uiso 1 1 d . . .
N1 N 0.6363(6) 0.3378(5) 0.3689(4) 0.0314(14) Uani 1 1 d . . .
C1 C 0.6310(9) 0.2481(7) 0.4272(5) 0.042(2) Uani 1 1 d . . .
H1 H 0.5505 0.2352 0.4545 0.050 Uiso 1 1 calc R . .
C2 C 0.7385(9) 0.1738(7) 0.4489(5) 0.045(2) Uani 1 1 d . . .
H2 H 0.7295 0.1105 0.4888 0.054 Uiso 1 1 calc R . .
C3 C 0.8560(10) 0.1920(8) 0.4130(6) 0.055(3) Uani 1 1 d . . .
H3 H 0.9304 0.1432 0.4287 0.066 Uiso 1 1 calc R . .
C4 C 0.8662(8) 0.2858(8) 0.3510(5) 0.047(2) Uani 1 1 d . . .
H4 H 0.9479 0.3026 0.3263 0.057 Uiso 1 1 calc R . .
C5 C 0.7519(7) 0.3523(6) 0.3278(4) 0.0295(17) Uani 1 1 d . . .
C6 C 0.7498(7) 0.4504(6) 0.2594(4) 0.0279(17) Uani 1 1 d . . .
N2 N 0.6631(6) 0.5412(5) 0.2745(4) 0.0299(15) Uani 1 1 d . . .
C7 C 0.6632(8) 0.6369(7) 0.2206(5) 0.043(2) Uani 1 1 d . . .
H7 H 0.6044 0.7011 0.2291 0.052 Uiso 1 1 calc R . .
C8 C 0.7510(8) 0.6419(8) 0.1514(5) 0.050(2) Uani 1 1 d . . .
H8 H 0.7525 0.7116 0.1167 0.060 Uiso 1 1 calc R . .
N3 N 0.8320(7) 0.5506(6) 0.1336(4) 0.0450(18) Uani 1 1 d . . .
C9 C 0.8277(7) 0.4528(6) 0.1846(5) 0.0323(18) Uani 1 1 d . . .
C10 C 0.9083(8) 0.3462(7) 0.1571(5) 0.0365(19) Uani 1 1 d . . .
N4 N 0.8453(6) 0.2383(6) 0.1527(4) 0.0381(17) Uani 1 1 d . . .
C11 C 0.9130(8) 0.1436(8) 0.1230(5) 0.046(2) Uani 1 1 d . . .
H11 H 0.8692 0.0691 0.1187 0.055 Uiso 1 1 calc R . .
C12 C 1.0461(8) 0.1506(8) 0.0979(5) 0.047(2) Uani 1 1 d . . .
H12 H 1.0890 0.0825 0.0767 0.056 Uiso 1 1 calc R . .
C13 C 1.1126(8) 0.2597(8) 0.1050(6) 0.053(3) Uani 1 1 d . . .
H13 H 1.2026 0.2671 0.0913 0.064 Uiso 1 1 calc R . .
C14 C 1.0393(8) 0.3593(8) 0.1339(5) 0.051(2) Uani 1 1 d . . .
H14 H 1.0801 0.4353 0.1374 0.062 Uiso 1 1 calc R . .
O2 O 0.4524(5) 0.4183(4) 0.0772(3) 0.0291(12) Uani 1 1 d . . .
H4W H 0.5439 0.4325 0.0827 0.060 Uiso 1 1 d . . .
H3W H 0.4155 0.4295 0.1309 0.060 Uiso 1 1 d . . .

loop_
_atom_site_aniso_label
_atom_site_aniso_U_11
_atom_site_aniso_U_22
_atom_site_aniso_U_33
_atom_site_aniso_U_23
_atom_site_aniso_U_13
_atom_site_aniso_U_12
Mn1 0.0341(6) 0.0305(6) 0.0287(5) -0.0016(6) 0.0073(4) 0.0034(6)
Cl1 0.0333(11) 0.0429(12) 0.0369(10) -0.0008(10) 0.0051(8) -0.0072(10)
Cl2 0.105(2) 0.092(2) 0.0757(18) -0.0062(16) -0.0010(16) -0.0074(18)
O1 0.034(3) 0.032(3) 0.055(3) 0.002(3) 0.005(3) 0.007(3)
N1 0.035(4) 0.027(3) 0.033(3) 0.000(3) 0.006(3) 0.003(3)
C1 0.057(6) 0.034(5) 0.036(5) 0.002(4) 0.015(4) 0.003(4)
C2 0.064(6) 0.041(5) 0.030(4) 0.006(4) 0.001(4) 0.006(5)
C3 0.066(7) 0.050(6) 0.049(6) -0.001(5) 0.001(5) 0.020(5)
C4 0.043(5) 0.056(6) 0.042(5) 0.005(4) 0.004(4) 0.014(5)
C5 0.031(4) 0.028(4) 0.030(4) -0.002(3) 0.002(3) 0.008(4)
C6 0.026(4) 0.025(4) 0.033(4) -0.006(3) 0.004(3) -0.004(3)
N2 0.031(4) 0.024(3) 0.035(3) -0.001(3) 0.006(3) 0.001(3)
C7 0.060(6) 0.024(4) 0.046(5) 0.008(4) 0.008(4) 0.008(4)
C8 0.053(6) 0.043(5) 0.056(5) 0.021(5) 0.019(5) -0.003(5)
N3 0.051(4) 0.040(4) 0.046(4) 0.009(4) 0.025(3) 0.003(4)
C9 0.037(5) 0.027(4) 0.035(4) -0.004(4) 0.018(4) -0.001(4)
C10 0.036(5) 0.040(5) 0.035(4) -0.002(4) 0.011(4) 0.002(4)
N4 0.036(4) 0.035(4) 0.045(4) -0.004(3) 0.012(3) -0.001(3)
C11 0.041(5) 0.047(5) 0.049(5) -0.008(4) 0.001(4) -0.004(5)
C12 0.042(5) 0.047(6) 0.052(5) -0.004(4) 0.002(4) 0.011(5)
C13 0.028(5) 0.069(7) 0.063(6) -0.020(5) 0.011(4) 0.003(5)
C14 0.043(6) 0.051(6) 0.061(6) -0.009(5) 0.007(5) -0.013(5)
O2 0.050(3) 0.023(3) 0.016(2) 0.005(2) 0.016(2) 0.012(2)

loop_
_atom_type_symbol
_atom_type_description
_atom_type_scat_dispersion_real
_atom_type_scat_dispersion_imag
_atom_type_scat_source
C C 0.0033 0.0016 'International Tables Vol C Tables 4.2.6.8 and 6.1.1.4'
H H 0.0000 0.0000 'International Tables Vol C Tables 4.2.6.8 and 6.1.1.4'
N N 0.0061 0.0033 'International Tables Vol C Tables 4.2.6.8 and 6.1.1.4'
O O 0.0106 0.0060 'International Tables Vol C Tables 4.2.6.8 and 6.1.1.4'
Cl Cl 0.1484 0.1585 'International Tables Vol C Tables 4.2.6.8 and 6.1.1.4'
Mn Mn 0.3368 0.7283 'International Tables Vol C Tables 4.2.6.8 and 6.1.1.4'

loop_
_geom_angle_atom_site_label_1
_geom_angle_atom_site_label_2
_geom_angle_atom_site_label_3
_geom_angle
_geom_angle_site_symmetry_1
_geom_angle_site_symmetry_3
_geom_angle_publ_flag
O1 Mn1 N1 159.3(2) . . ?
O1 Mn1 N2 88.60(19) . . ?
N1 Mn1 N2 71.4(2) . . ?
O1 Mn1 Cl2 86.16(15) . . ?
N1 Mn1 Cl2 99.02(16) . . ?
N2 Mn1 Cl2 90.73(16) . . ?
O1 Mn1 Cl1 102.74(14) . . ?
N1 Mn1 Cl1 97.14(16) . . ?
N2 Mn1 Cl1 168.52(16) . . ?
Cl2 Mn1 Cl1 91.81(9) . . ?
O1 Mn1 Cl1 89.32(15) . 3_666 ?
N1 Mn1 Cl1 86.95(15) . 3_666 ?
N2 Mn1 Cl1 94.14(15) . 3_666 ?
Cl2 Mn1 Cl1 173.27(10) . 3_666 ?
Cl1 Mn1 Cl1 84.32(7) . 3_666 ?
Mn1 Cl1 Mn1 95.68(7) . 3_666 ?
C1 N1 C5 117.7(6) . . ?
C1 N1 Mn1 122.1(5) . . ?
C5 N1 Mn1 116.0(5) . . ?
N1 C1 C2 122.8(7) . . ?
C3 C2 C1 120.1(8) . . ?
C2 C3 C4 118.9(8) . . ?
C5 C4 C3 118.1(8) . . ?
N1 C5 C4 122.0(7) . . ?
N1 C5 C6 115.4(6) . . ?
C4 C5 C6 122.5(7) . . ?
N2 C6 C9 120.5(6) . . ?
N2 C6 C5 113.8(6) . . ?
C9 C6 C5 125.6(6) . . ?
C7 N2 C6 117.5(6) . . ?
C7 N2 Mn1 124.1(5) . . ?
C6 N2 Mn1 117.4(4) . . ?
N2 C7 C8 120.6(7) . . ?
N3 C8 C7 122.2(7) . . ?
C8 N3 C9 117.3(6) . . ?
N3 C9 C6 121.3(6) . . ?
N3 C9 C10 116.2(6) . . ?
C6 C9 C10 122.4(7) . . ?
N4 C10 C14 121.6(7) . . ?
N4 C10 C9 117.2(6) . . ?
C14 C10 C9 121.1(8) . . ?
C11 N4 C10 118.0(7) . . ?
N4 C11 C12 123.4(8) . . ?
C13 C12 C11 118.9(8) . . ?
C12 C13 C14 117.2(8) . . ?
C10 C14 C13 120.8(8) . . ?

loop_
_geom_bond_atom_site_label_1
_geom_bond_atom_site_label_2
_geom_bond_distance
_geom_bond_site_symmetry_2
_geom_bond_publ_flag
Mn1 O1 2.141(5) . ?
Mn1 N1 2.289(6) . ?
Mn1 N2 2.302(6) . ?
Mn1 Cl2 2.412(3) . ?
Mn1 Cl1 2.523(2) . ?
Mn1 Cl1 2.610(2) 3_666 ?
Cl1 Mn1 2.610(2) 3_666 ?
N1 C1 1.327(9) . ?
N1 C5 1.344(8) . ?
C1 C2 1.366(10) . ?
C2 C3 1.328(10) . ?
C3 C4 1.402(11) . ?
C4 C5 1.374(9) . ?
C5 C6 1.493(9) . ?
C6 N2 1.347(8) . ?
C6 C9 1.406(9) . ?
N2 C7 1.332(8) . ?
C7 C8 1.400(10) . ?
C8 N3 1.325(9) . ?
N3 C9 1.326(8) . ?
C9 C10 1.494(10) . ?
C10 N4 1.343(9) . ?
C10 C14 1.371(10) . ?
N4 C11 1.333(9) . ?
C11 C12 1.394(10) . ?
C12 C13 1.372(11) . ?
C13 C14 1.401(11) . ?

loop_
_geom_hbond_atom_site_label_D
_geom_hbond_atom_site_label_H
_geom_hbond_atom_site_label_A
_geom_hbond_distance_DH
_geom_hbond_distance_HA
_geom_hbond_distance_DA
_geom_hbond_angle_DHA
_geom_hbond_site_symmetry_A
O1 H1W N4 0.93 1.90 2.805(8) 163.2 2_655
O2 H3W Cl2 0.92 2.07 2.981(5) 178.5 .
O1 H2W O2 0.94 2.01 2.932(6) 167.3 2_655

loop_
_geom_torsion_atom_site_label_1
_geom_torsion_atom_site_label_2
_geom_torsion_atom_site_label_3
_geom_torsion_atom_site_label_4
_geom_torsion
_geom_torsion_site_symmetry_1
_geom_torsion_site_symmetry_2
_geom_torsion_site_symmetry_3
_geom_torsion_site_symmetry_4
_geom_torsion_publ_flag
N1 C5 C6 N2 27.8(9) . . . . ?
N3 C9 C10 N4 -130.8(8) . . . . ?
C5 C6 C9 C10 9.6(11) . . . . ?
